data_4519371
loop_
_publ_author_name
'Wang, Huijie'
'Duan, Yuefeng'
'Wang, Ying'
'Huang, Yuhang'
'Ge, Kai'
'Wang, Suna'
'Zheng, Baishu'
'Wang, Zhaoxu'
'Bai, Junfeng'
'Duan, Jingui'

_publ_section_title
;
 Anion Regulates <b>scu</b> Topological Porous Coordination Polymers into
 the Acetylene Trap.
;
_journal_issue 11
_journal_name_full 'ACS applied materials &amp; interfaces'
_journal_page_first 13550
_journal_page_last 13559
_journal_paper_doi 10.1021/acsami.2c01940
_journal_volume 14
_journal_year 2022
_chemical_formula_sum 'C26 H20 Cu2 F6 N8 O5 Si'
_chemical_formula_weight 793.67
_space_group_crystal_system orthorhombic
_space_group_IT_number 65
_space_group_name_Hall '-C 2 2'
_space_group_name_H-M_alt 'C m m m'
_atom_sites_solution_hydrogens mixed
_audit_creation_method SHELXL-2018/3
_cell_angle_alpha 90
_cell_angle_beta 90
_cell_angle_gamma 90
_cell_formula_units_Z 4
_cell_length_a 28.295(4)
_cell_length_b 16.336
_cell_length_c 15.6802(17)
_cell_measurement_reflns_used 3256
_cell_measurement_temperature 273(2)
_cell_measurement_theta_max 21.095
_cell_measurement_theta_min 2.494
_cell_volume 7247.8(13)
_computing_structure_refinement 'SHELXL-2018/3 (Sheldrick, 2018)'
_diffrn_ambient_temperature 273(2)
_diffrn_measured_fraction_theta_full 0.825
_diffrn_measured_fraction_theta_max 0.828
_diffrn_measurement_device_type 'Bruker Smart CCD'
_diffrn_radiation_type MoK\a
_diffrn_radiation_wavelength 0.71073
_diffrn_reflns_av_R_equivalents 0.1196
_diffrn_reflns_av_unetI/netI 0.1848
_diffrn_reflns_Laue_measured_fraction_full 0.825
_diffrn_reflns_Laue_measured_fraction_max 0.828
_diffrn_reflns_limit_h_max 34
_diffrn_reflns_limit_h_min -34
_diffrn_reflns_limit_k_max 19
_diffrn_reflns_limit_k_min -17
_diffrn_reflns_limit_l_max 18
_diffrn_reflns_limit_l_min -18
_diffrn_reflns_number 20134
_diffrn_reflns_point_group_measured_fraction_full 0.825
_diffrn_reflns_point_group_measured_fraction_max 0.828
_diffrn_reflns_theta_full 25.242
_diffrn_reflns_theta_max 25.349
_diffrn_reflns_theta_min 1.299
_exptl_absorpt_coefficient_mu 0.641
_exptl_absorpt_correction_type none
_exptl_crystal_colour blue
_exptl_crystal_density_diffrn 0.727
_exptl_crystal_description block
_exptl_crystal_F_000 1592
_exptl_crystal_size_max 0.180
_exptl_crystal_size_mid 0.180
_exptl_crystal_size_min 0.150
_refine_diff_density_max 0.444
_refine_diff_density_min -0.547
_refine_diff_density_rms 0.048
_refine_ls_extinction_method none
_refine_ls_goodness_of_fit_ref 1.036
_refine_ls_hydrogen_treatment constr
_refine_ls_matrix_type full
_refine_ls_number_parameters 127
_refine_ls_number_reflns 3025
_refine_ls_number_restraints 254
_refine_ls_restrained_S_all 1.057
_refine_ls_R_factor_all 0.0934
_refine_ls_R_factor_gt 0.0531
_refine_ls_shift/su_max 0.001
_refine_ls_shift/su_mean 0.000
_refine_ls_structure_factor_coef Fsqd
_refine_ls_weighting_details 'w=1/[\s^2^(Fo^2^)+(0.0064P)^2^] where P=(Fo^2^+2Fc^2^)/3'
_refine_ls_weighting_scheme calc
_refine_ls_wR_factor_gt 0.0941
_refine_ls_wR_factor_ref 0.0973
_reflns_Friedel_coverage 0.000
_reflns_number_gt 1553
_reflns_number_total 3025
_reflns_threshold_expression 'I > 2\s(I)'
_cod_data_source_file am2c01940_si_002.cif
_cod_data_source_block as
_cod_original_cell_volume 7247.9(13)
_cod_database_code 4519371
_shelx_shelxl_version_number 2018/3
_shelx_space_group_comment
;
The symmetry employed for this shelxl refinement is uniquely defined
by the following loop, which should always be used as a source of
symmetry information in preference to the above space-group names.
They are only intended as comments.
;
_shelx_estimated_absorpt_t_min 0.893
_shelx_estimated_absorpt_t_max 0.910
_platon_squeeze_void_probe_radius 1.20

loop_
_space_group_symop_operation_xyz
'x, y, z'
'-x, -y, z'
'x, -y, -z'
'-x, y, -z'
'x+1/2, y+1/2, z'
'-x+1/2, -y+1/2, z'
'x+1/2, -y+1/2, -z'
'-x+1/2, y+1/2, -z'
'-x, -y, -z'
'x, y, -z'
'-x, y, z'
'x, -y, z'
'-x+1/2, -y+1/2, -z'
'x+1/2, y+1/2, -z'
'-x+1/2, y+1/2, z'
'x+1/2, -y+1/2, z'

loop_
_atom_site_label
_atom_site_type_symbol
_atom_site_fract_x
_atom_site_fract_y
_atom_site_fract_z
_atom_site_U_iso_or_equiv
_atom_site_adp_type
_atom_site_occupancy
_atom_site_site_symmetry_order
_atom_site_calc_flag
_atom_site_refinement_flags_posn
_atom_site_refinement_flags_adp
_atom_site_refinement_flags_occupancy
_atom_site_disorder_assembly
_atom_site_disorder_group
C1 C 0.19636(19) 0.1528(3) 0.3762(3) 0.0523(13) Uani 1 1 d . U . . .
H1 H 0.216501 0.109404 0.388688 0.063 Uiso 1 1 calc R U . . .
C2 C 0.1691(2) 0.2681(4) 0.3729(4) 0.0907(18) Uani 1 1 d . U . . .
H2 H 0.165261 0.324195 0.380337 0.109 Uiso 1 1 calc R U . . .
C3 C 0.1412(2) 0.2215(4) 0.3230(4) 0.0997(19) Uani 1 1 d . U . . .
H3 H 0.114220 0.237751 0.293527 0.120 Uiso 1 1 calc R U . . .
C4 C 0.1600(3) 0.000000 0.3191(4) 0.0617(19) Uani 1 2 d S TU P . .
H4 H 0.180714 0.000001 0.365096 0.074 Uiso 1 2 calc R U P . .
C5 C 0.14512(16) 0.0725(3) 0.2860(3) 0.0519(12) Uani 1 1 d . U . . .
C6 C 0.11349(15) 0.0728(3) 0.2167(3) 0.0490(12) Uani 1 1 d . U . . .
H6 H 0.102696 0.122294 0.194766 0.059 Uiso 1 1 calc R U . . .
C7 C 0.0984(2) 0.000000 0.1809(4) 0.0403(15) Uani 1 2 d S TU P . .
C8 C 0.0624(2) 0.000000 0.1130(4) 0.0403(15) Uani 1 2 d S TU P . .
Cu1 Cu 0.000000 -0.08107(6) 0.000000 0.0232(2) Uani 1 4 d S TU P . .
Cu2 Cu 0.250000 0.250000 0.500000 0.0354(3) Uani 1 4 d S TU P . .
F1 F 0.27885(12) 0.1045(2) 0.500000 0.0582(10) Uani 1 2 d S TU P . .
F2 F 0.3396(2) 0.000000 0.500000 0.0822(19) Uani 1 4 d S TU P . .
F3 F 0.27703(14) 0.000000 0.3923(2) 0.0624(11) Uani 1 2 d S TU P . .
F4 F 0.21963(16) 0.000000 0.500000 0.0400(12) Uani 1 4 d S TU P . .
N1 N 0.20197(14) 0.2254(3) 0.4094(2) 0.0473(10) Uani 1 1 d . U . . .
N2 N 0.16109(15) 0.1452(3) 0.3250(3) 0.0551(11) Uani 1 1 d . U . . .
O1 O 0.04853(10) -0.06792(17) 0.08769(18) 0.0442(8) Uani 1 1 d . U . . .
O2 O 0.000000 -0.2097(4) 0.000000 0.107(3) Uani 1 4 d S TU P . .
H2B H -0.025980 -0.227279 -0.020120 0.129 Uiso 0.25 1 d R U P . .
H2A H 0.022050 -0.226399 -0.029120 0.161 Uiso 0.25 1 d R U P . .
Si1 Si 0.27960(9) 0.000000 0.500000 0.0413(6) Uani 1 4 d S TU P . .

loop_
_atom_site_aniso_label
_atom_site_aniso_U_11
_atom_site_aniso_U_22
_atom_site_aniso_U_33
_atom_site_aniso_U_23
_atom_site_aniso_U_13
_atom_site_aniso_U_12
C1 0.059(3) 0.048(3) 0.050(3) 0.003(2) -0.014(2) 0.002(2)
C2 0.097(4) 0.068(4) 0.107(4) -0.013(3) -0.046(3) 0.012(3)
C3 0.100(4) 0.082(4) 0.117(4) -0.011(3) -0.051(3) 0.012(3)
C4 0.074(4) 0.063(4) 0.049(4) 0.000 -0.021(4) 0.000
C5 0.058(3) 0.048(3) 0.050(3) 0.000(2) -0.021(2) -0.001(2)
C6 0.054(3) 0.043(3) 0.050(3) 0.007(2) -0.015(2) 0.000(2)
C7 0.040(3) 0.038(3) 0.043(3) 0.000 -0.008(3) 0.000
C8 0.042(3) 0.050(4) 0.029(3) 0.000 -0.002(3) 0.000
Cu1 0.0252(5) 0.0249(6) 0.0195(5) 0.000 0.000 0.000
Cu2 0.0381(6) 0.0388(7) 0.0292(6) 0.000 0.000 -0.0120(5)
F1 0.057(2) 0.051(2) 0.067(2) 0.000 0.000 -0.0010(18)
F2 0.046(3) 0.104(5) 0.096(4) 0.000 0.000 0.000
F3 0.068(3) 0.073(3) 0.047(2) 0.000 0.005(2) 0.000
F4 0.043(3) 0.041(3) 0.037(3) 0.000 0.000 0.000
N1 0.051(2) 0.042(2) 0.049(2) -0.0063(19) -0.0149(19) -0.0060(18)
N2 0.061(3) 0.047(2) 0.057(3) 0.001(2) -0.027(2) 0.003(2)
O1 0.0516(19) 0.041(2) 0.0395(18) -0.0029(15) -0.0117(14) 0.0063(15)
O2 0.115(7) 0.072(5) 0.135(8) 0.000 0.000 0.000
Si1 0.0353(14) 0.0475(17) 0.0411(15) 0.000 0.000 0.000

loop_
_atom_type_symbol
_atom_type_description
_atom_type_scat_dispersion_real
_atom_type_scat_dispersion_imag
_atom_type_scat_source
C C 0.0033 0.0016 'International Tables Vol C Tables 4.2.6.8 and 6.1.1.4'
H H 0.0000 0.0000 'International Tables Vol C Tables 4.2.6.8 and 6.1.1.4'
Cu Cu 0.3201 1.2651 'International Tables Vol C Tables 4.2.6.8 and 6.1.1.4'
N N 0.0061 0.0033 'International Tables Vol C Tables 4.2.6.8 and 6.1.1.4'
O O 0.0106 0.0060 'International Tables Vol C Tables 4.2.6.8 and 6.1.1.4'
Si Si 0.0817 0.0704 'International Tables Vol C Tables 4.2.6.8 and 6.1.1.4'
F F 0.0171 0.0103 'International Tables Vol C Tables 4.2.6.8 and 6.1.1.4'

loop_
_geom_angle_atom_site_label_1
_geom_angle_atom_site_label_2
_geom_angle_atom_site_label_3
_geom_angle
_geom_angle_site_symmetry_1
_geom_angle_site_symmetry_3
_geom_angle_publ_flag
N2 C1 N1 115.5(5) . . ?
N2 C1 H1 122.2 . . ?
N1 C1 H1 122.2 . . ?
N1 C2 C3 111.9(6) . . ?
N1 C2 H2 124.0 . . ?
C3 C2 H2 124.0 . . ?
C2 C3 N2 105.0(6) . . ?
C2 C3 H3 127.5 . . ?
N2 C3 H3 127.5 . . ?
C5 C4 C5 121.2(7) . 12 ?
C5 C4 H4 119.4 . . ?
C5 C4 H4 119.4 12 . ?
C4 C5 C6 119.6(5) . . ?
C4 C5 N2 118.0(4) . . ?
C6 C5 N2 122.4(4) . . ?
C7 C6 C5 120.5(4) . . ?
C7 C6 H6 119.8 . . ?
C5 C6 H6 119.8 . . ?
C6 C7 C6 118.7(6) . 12 ?
C6 C7 C8 120.5(3) . . ?
C6 C7 C8 120.5(3) 12 . ?
O1 C8 O1 126.6(6) . 12 ?
O1 C8 C7 116.7(3) . . ?
O1 C8 C7 116.7(3) 12 . ?
O1 Cu1 O1 89.39(17) 4 11 ?
O1 Cu1 O1 89.23(17) 4 10 ?
O1 Cu1 O1 167.38(18) 11 10 ?
O1 Cu1 O1 167.38(18) 4 . ?
O1 Cu1 O1 89.23(17) 11 . ?
O1 Cu1 O1 89.39(17) 10 . ?
O1 Cu1 O2 96.31(9) 4 . ?
O1 Cu1 O2 96.31(9) 11 . ?
O1 Cu1 O2 96.31(9) 10 . ?
O1 Cu1 O2 96.31(9) . . ?
O1 Cu1 Cu1 83.69(9) 4 9 ?
O1 Cu1 Cu1 83.69(9) 11 9 ?
O1 Cu1 Cu1 83.69(9) 10 9 ?
O1 Cu1 Cu1 83.69(9) . 9 ?
O2 Cu1 Cu1 180.0 . 9 ?
N1 Cu2 N1 180.0 . 13_556 ?
N1 Cu2 N1 90.1(2) . 10_556 ?
N1 Cu2 N1 89.9(2) 13_556 10_556 ?
N1 Cu2 N1 89.9(2) . 6 ?
N1 Cu2 N1 90.1(2) 13_556 6 ?
N1 Cu2 N1 180.0 10_556 6 ?
N1 Cu2 F1 91.75(14) . . ?
N1 Cu2 F1 88.25(14) 13_556 . ?
N1 Cu2 F1 91.75(14) 10_556 . ?
N1 Cu2 F1 88.25(14) 6 . ?
Si1 F1 Cu2 161.8(2) . . ?
C2 N1 C1 103.1(4) . . ?
C2 N1 Cu2 133.7(4) . . ?
C1 N1 Cu2 123.2(3) . . ?
C1 N2 C3 104.2(5) . . ?
C1 N2 C5 126.9(4) . . ?
C3 N2 C5 128.7(5) . . ?
C8 O1 Cu1 123.0(3) . . ?
Cu1 O2 H2B 109.8 . . ?
Cu1 O2 H2A 109.5 . . ?
H2B O2 H2A 109.8 . . ?
Cu1 O2 H2B 109.784(2) . 10 ?
H2B O2 H2B 43.6 . 10 ?
H2A O2 H2B 138.7 . 10 ?
Cu1 O2 H2B 109.784(2) . 11 ?
H2B O2 H2B 119.7 . 11 ?
H2A O2 H2B 12.2 . 11 ?
H2B O2 H2B 140.4 10 11 ?
Cu1 O2 H2B 109.784(2) . 4 ?
H2B O2 H2B 140.4 . 4 ?
H2A O2 H2B 55.7 . 4 ?
H2B O2 H2B 119.7 10 4 ?
H2B O2 H2B 43.6 11 4 ?
Cu1 O2 H2A 109.466(1) . 10 ?
H2B O2 H2A 138.7 . 10 ?
H2A O2 H2A 67.7 . 10 ?
H2B O2 H2A 109.8 10 10 ?
H2B O2 H2A 55.7 11 10 ?
H2B O2 H2A 12.2 4 10 ?
Cu1 O2 H2A 109.466(2) . 11 ?
H2B O2 H2A 12.2 . 11 ?
H2A O2 H2A 99.1 . 11 ?
H2B O2 H2A 55.7 10 11 ?
H2B O2 H2A 109.8 11 11 ?
H2B O2 H2A 138.7 4 11 ?
H2A O2 H2A 141.1 10 11 ?
Cu1 O2 H2A 109.466(2) . 4 ?
H2B O2 H2A 55.7 . 4 ?
H2A O2 H2A 141.1 . 4 ?
H2B O2 H2A 12.2 10 4 ?
H2B O2 H2A 138.7 11 4 ?
H2B O2 H2A 109.8 4 4 ?
H2A O2 H2A 99.1 10 4 ?
H2A O2 H2A 67.7 11 4 ?
F3 Si1 F3 175.1(3) 10_556 . ?
F3 Si1 F4 87.54(16) 10_556 . ?
F3 Si1 F4 87.54(16) . . ?
F3 Si1 F2 92.46(16) 10_556 . ?
F3 Si1 F2 92.46(16) . . ?
F4 Si1 F2 180.0 . . ?
F3 Si1 F1 89.969(7) 10_556 . ?
F3 Si1 F1 89.969(7) . . ?
F4 Si1 F1 89.29(14) . . ?
F2 Si1 F1 90.71(14) . . ?
F3 Si1 F1 89.969(7) 10_556 3_556 ?
F3 Si1 F1 89.969(7) . 3_556 ?
F4 Si1 F1 89.29(14) . 3_556 ?
F2 Si1 F1 90.71(14) . 3_556 ?
F1 Si1 F1 178.6(3) . 3_556 ?

loop_
_geom_bond_atom_site_label_1
_geom_bond_atom_site_label_2
_geom_bond_distance
_geom_bond_site_symmetry_2
_geom_bond_publ_flag
C1 N2 1.287(6) . ?
C1 N1 1.306(5) . ?
C1 H1 0.9300 . ?
C2 N1 1.296(7) . ?
C2 C3 1.348(7) . ?
C2 H2 0.9300 . ?
C3 N2 1.369(6) . ?
C3 H3 0.9300 . ?
C4 C5 1.360(5) . ?
C4 C5 1.360(5) 12 ?
C4 H4 0.9300 . ?
C5 C6 1.408(5) . ?
C5 N2 1.409(5) . ?
C6 C7 1.383(5) . ?
C6 H6 0.9300 . ?
C7 C8 1.473(8) . ?
C8 O1 1.242(4) . ?
C8 O1 1.242(4) 12 ?
Cu1 O1 1.955(3) 4 ?
Cu1 O1 1.955(3) 11 ?
Cu1 O1 1.955(3) 10 ?
Cu1 O1 1.955(3) . ?
Cu1 O2 2.101(7) . ?
Cu1 Cu1 2.6488(19) 9 ?
Cu2 N1 2.006(4) . ?
Cu2 N1 2.006(4) 13_556 ?
Cu2 N1 2.006(4) 10_556 ?
Cu2 N1 2.006(4) 6 ?
Cu2 F1 2.512(4) . ?
F1 Si1 1.708(4) . ?
F2 Si1 1.698(6) . ?
F3 Si1 1.690(4) . ?
F4 Si1 1.697(5) . ?
O2 H2B 0.8501 . ?
O2 H2A 0.8200 . ?
O2 H2B 0.8501 10 ?
O2 H2B 0.8501 11 ?
O2 H2B 0.8501 4 ?
O2 H2A 0.8200 10 ?
O2 H2A 0.8200 11 ?
O2 H2A 0.8200 4 ?

loop_
_geom_torsion_atom_site_label_1
_geom_torsion_atom_site_label_2
_geom_torsion_atom_site_label_3
_geom_torsion_atom_site_label_4
_geom_torsion
_geom_torsion_site_symmetry_1
_geom_torsion_site_symmetry_2
_geom_torsion_site_symmetry_3
_geom_torsion_site_symmetry_4
_geom_torsion_publ_flag
N1 C2 C3 N2 -4.5(8) . . . . ?
C5 C4 C5 C6 0.4(11) 12 . . . ?
C5 C4 C5 N2 178.4(5) 12 . . . ?
C4 C5 C6 C7 -1.5(8) . . . . ?
N2 C5 C6 C7 -179.4(5) . . . . ?
C5 C6 C7 C6 2.4(9) . . . 12 ?
C5 C6 C7 C8 175.1(5) . . . . ?
C6 C7 C8 O1 -175.8(5) . . . . ?
C6 C7 C8 O1 -3.2(9) 12 . . . ?
C6 C7 C8 O1 3.2(9) . . . 12 ?
C6 C7 C8 O1 175.8(5) 12 . . 12 ?
C3 C2 N1 C1 4.8(8) . . . . ?
C3 C2 N1 Cu2 -171.6(4) . . . . ?
N2 C1 N1 C2 -3.4(7) . . . . ?
N2 C1 N1 Cu2 173.5(4) . . . . ?
N1 C1 N2 C3 0.7(7) . . . . ?
N1 C1 N2 C5 -174.7(5) . . . . ?
C2 C3 N2 C1 2.2(7) . . . . ?
C2 C3 N2 C5 177.6(5) . . . . ?
C4 C5 N2 C1 16.9(8) . . . . ?
C6 C5 N2 C1 -165.1(5) . . . . ?
C4 C5 N2 C3 -157.4(7) . . . . ?
C6 C5 N2 C3 20.5(9) . . . . ?
O1 C8 O1 Cu1 -0.3(9) 12 . . . ?
C7 C8 O1 Cu1 178.6(4) . . . . ?
Cu2 F1 Si1 F3 -87.54(16) . . . 10_556 ?
Cu2 F1 Si1 F3 87.54(16) . . . . ?
Cu2 F1 Si1 F4 0.0 . . . . ?
Cu2 F1 Si1 F2 180.0 . . . . ?

loop_
_platon_squeeze_void_nr
_platon_squeeze_void_average_x
_platon_squeeze_void_average_y
_platon_squeeze_void_average_z
_platon_squeeze_void_volume
_platon_squeeze_void_count_electrons
_platon_squeeze_void_content
1 -0.007 0.371 -0.016 4997 1012 ' '
